data_2210233
loop_
_publ_author_name
'Chong-Bo Liu'
'Xu-liang Nie'
'Liang Ding'
'Ming-Yong Xie'
'Hui-Liang Wen'

_publ_section_title <i>catena</i>-Poly[[aqua[3-(3-pyridyl)acrylato]europium(III)]-di-\m-3-(3-pyridyl)acrylato]
_journal_coeditor_code GD2004
_journal_issue 9
_journal_name_full 'Acta Crystallographica Section E'
_journal_page_first m2319
_journal_page_last m2320
_journal_paper_doi 10.1107/S1600536806033459
_journal_volume 62
_journal_year 2006
_chemical_formula_iupac '[Eu (C8 H6 N O2 )3 (H2 O)]'
_chemical_formula_moiety 'C24 H20 Eu N3 O7'
_chemical_formula_sum 'C24 H20 Eu N3 O7'
_chemical_formula_weight 614.39
_chemical_name_systematic
;
catena-Poly[aquatris{3-(3-pyridyl)acrylato}europium(III)]
;
_space_group_IT_number 2
_symmetry_cell_setting triclinic
_symmetry_space_group_name_Hall '-P 1'
_symmetry_space_group_name_H-M 'P -1'
_atom_sites_solution_hydrogens geom
_atom_sites_solution_primary direct
_atom_sites_solution_secondary difmap
_audit_creation_method SHELXL97
_cell_angle_alpha 111.7710(10)
_cell_angle_beta 90.3200(10)
_cell_angle_gamma 95.1760(10)
_cell_formula_units_Z 2
_cell_length_a 6.2459(6)
_cell_length_b 12.7698(13)
_cell_length_c 15.7220(16)
_cell_measurement_reflns_used 5087
_cell_measurement_temperature 291(2)
_cell_measurement_theta_max 28.18
_cell_measurement_theta_min 2.59
_cell_volume 1158.7(2)
_computing_cell_refinement 'Bruker SMART'
_computing_data_collection 'Bruker SMART'
_computing_data_reduction 'Bruker SAINT'
_computing_molecular_graphics 'Bruker SHELXTL'
_computing_publication_material 'Bruker SHELXTL'
_computing_structure_refinement 'SHELXL97 (Sheldrick, 1997)'
_computing_structure_solution 'SHELXS97 (Sheldrick, 1997)'
_diffrn_ambient_temperature 291(2)
_diffrn_measured_fraction_theta_full 0.981
_diffrn_measured_fraction_theta_max 0.981
_diffrn_measurement_device_type 'Bruker SMART CCD area-detector'
_diffrn_measurement_method '\f and \w'
_diffrn_radiation_monochromator graphite
_diffrn_radiation_source 'fine-focus sealed tube'
_diffrn_radiation_type MoK\a
_diffrn_radiation_wavelength 0.71073
_diffrn_reflns_av_R_equivalents 0.0214
_diffrn_reflns_av_sigmaI/netI 0.0360
_diffrn_reflns_limit_h_max 8
_diffrn_reflns_limit_h_min -8
_diffrn_reflns_limit_k_max 16
_diffrn_reflns_limit_k_min -16
_diffrn_reflns_limit_l_max 20
_diffrn_reflns_limit_l_min -20
_diffrn_reflns_number 10024
_diffrn_reflns_theta_full 27.50
_diffrn_reflns_theta_max 27.50
_diffrn_reflns_theta_min 2.59
_diffrn_standards_decay_% 0
_exptl_absorpt_coefficient_mu 2.757
_exptl_absorpt_correction_T_max 0.799
_exptl_absorpt_correction_T_min 0.675
_exptl_absorpt_correction_type multi-scan
_exptl_absorpt_process_details '(SADABS; Sheldrick, 1996)'
_exptl_crystal_colour colourless
_exptl_crystal_density_diffrn 1.761
_exptl_crystal_density_method 'not measured'
_exptl_crystal_description block
_exptl_crystal_F_000 608
_exptl_crystal_size_max 0.15
_exptl_crystal_size_mid 0.09
_exptl_crystal_size_min 0.08
_refine_diff_density_max 0.431
_refine_diff_density_min -0.496
_refine_ls_extinction_method none
_refine_ls_goodness_of_fit_ref 1.036
_refine_ls_hydrogen_treatment constr
_refine_ls_matrix_type full
_refine_ls_number_parameters 324
_refine_ls_number_reflns 5207
_refine_ls_number_restraints 3
_refine_ls_restrained_S_all 1.036
_refine_ls_R_factor_all 0.0262
_refine_ls_R_factor_gt 0.0225
_refine_ls_shift/su_max 0.002
_refine_ls_shift/su_mean 0.000
_refine_ls_structure_factor_coef Fsqd
_refine_ls_weighting_details 'calc w=1/[\s^2^(Fo^2^)+(0.0184P)^2^+0.2729P] where P=(Fo^2^+2Fc^2^)/3'
_refine_ls_weighting_scheme calc
_refine_ls_wR_factor_gt 0.0459
_refine_ls_wR_factor_ref 0.0476
_reflns_number_gt 4755
_reflns_number_total 5207
_reflns_threshold_expression I>2\s(I)
_cod_data_source_file gd2004.cif
_cod_data_source_block I
_cod_depositor_comments
;
The following automatic conversions were performed:
'_symmetry_cell_setting' value 'Triclinic' changed to 'triclinic'
according to '/home/saulius/struct/CIF-dictionaries/cif_core.dic'
dictionary named 'cif_core.dic' version 2.4.1 from 2010-06-29.

Automatic conversion script
Id: cif_fix_enum 1527 2010-12-29 10:47:43Z saulius 

The following automatic conversions were performed:

'_symmetry_cell_setting' value 'Triclinic' changed to 'triclinic'
according to /home/saulius/struct/CIF-dictionaries/cif_core.dic
dictionary named 'cif_core.dic' version 2.4.1 from 2010-06-29.

Automatic conversion script
Id: cif_fix_values 1715 2011-07-08 13:25:40Z adriana 
;
_cod_original_sg_symbol_H-M P-1
_cod_database_code 2210233
_cod_database_fobs_code 2210233

loop_
_symmetry_equiv_pos_as_xyz
'x, y, z'
'-x, -y, -z'

loop_
_atom_site_type_symbol
_atom_site_label
_atom_site_fract_x
_atom_site_fract_y
_atom_site_fract_z
_atom_site_U_iso_or_equiv
_atom_site_adp_type
_atom_site_calc_flag
_atom_site_refinement_flags
_atom_site_occupancy
Eu Eu1 0.256162(19) 0.527915(10) 0.424404(9) 0.01656(4) Uani d . 1
O O1 0.4225(3) 0.72589(15) 0.48097(14) 0.0303(5) Uani d . 1
O O2 0.5881(3) 0.61313(14) 0.53080(12) 0.0205(4) Uani d . 1
O O3 0.5669(3) 0.49362(16) 0.32821(12) 0.0257(4) Uani d . 1
O O4 0.3039(3) 0.55930(18) 0.27587(14) 0.0362(5) Uani d . 1
O O5 0.0919(3) 0.35461(16) 0.30267(12) 0.0280(4) Uani d . 1
O O6 -0.0959(3) 0.40896(14) 0.42706(11) 0.0215(4) Uani d . 1
O O7 -0.0410(3) 0.61597(17) 0.39769(14) 0.0258(4) Uani d D 1
N N1 1.0455(4) 1.1950(2) 0.64432(18) 0.0383(6) Uani d . 1
N N2 1.1786(5) 0.3164(3) -0.0103(2) 0.0513(8) Uani d . 1
N N3 -0.7910(4) 0.0325(3) 0.1272(2) 0.0581(9) Uani d . 1
C C1 1.2331(5) 1.1776(3) 0.6748(2) 0.0387(8) Uani d . 1
H H1 1.3409 1.2375 0.6952 0.046 Uiso calc R 1
C C2 1.2745(5) 1.0750(3) 0.6775(2) 0.0457(9) Uani d . 1
H H2 1.4062 1.0664 0.7007 0.055 Uiso calc R 1
C C3 1.1166(5) 0.9846(3) 0.6450(3) 0.0458(9) Uani d . 1
H H3 1.1427 0.9141 0.6449 0.055 Uiso calc R 1
C C4 0.9190(5) 0.9996(2) 0.6123(2) 0.0287(6) Uani d . 1
C C5 0.8930(5) 1.1073(2) 0.6137(2) 0.0340(7) Uani d . 1
H H5 0.7621 1.1191 0.5921 0.041 Uiso calc R 1
C C6 0.7472(4) 0.9066(2) 0.5731(2) 0.0286(6) Uani d . 1
H H6 0.6259 0.9229 0.5476 0.034 Uiso calc R 1
C C7 0.7488(5) 0.8023(2) 0.5706(2) 0.0299(6) Uani d . 1
H H7 0.8645 0.7855 0.5991 0.036 Uiso calc R 1
C C8 0.5764(4) 0.7104(2) 0.52467(18) 0.0211(5) Uani d . 1
C C9 1.0899(6) 0.3163(3) -0.0867(2) 0.0528(10) Uani d . 1
H H9 1.1687 0.2919 -0.1393 0.063 Uiso calc R 1
C C10 0.8883(6) 0.3498(3) -0.0942(2) 0.0471(9) Uani d . 1
H H10 0.8338 0.3478 -0.1501 0.057 Uiso calc R 1
C C11 0.7706(5) 0.3864(3) -0.0165(2) 0.0380(7) Uani d . 1
H H11 0.6336 0.4084 -0.0192 0.046 Uiso calc R 1
C C12 0.8590(5) 0.3900(2) 0.06622(19) 0.0283(6) Uani d . 1
C C13 1.0622(5) 0.3522(3) 0.0646(2) 0.0388(7) Uani d . 1
H H13 1.1206 0.3517 0.1190 0.047 Uiso calc R 1
C C14 0.7547(4) 0.4311(2) 0.15433(19) 0.0285(6) Uani d . 1
H H14 0.8240 0.4220 0.2033 0.034 Uiso calc R 1
C C15 0.5721(5) 0.4801(3) 0.17227(19) 0.0312(7) Uani d . 1
H H15 0.5016 0.4937 0.1257 0.037 Uiso calc R 1
C C16 0.4768(4) 0.5138(2) 0.26333(18) 0.0241(6) Uani d . 1
C C17 -0.7387(6) -0.0704(3) 0.0735(3) 0.0581(11) Uani d . 1
H H17 -0.8497 -0.1249 0.0419 0.070 Uiso calc R 1
C C18 -0.5319(5) -0.1003(3) 0.0621(2) 0.0497(9) Uani d . 1
H H18 -0.5043 -0.1732 0.0249 0.060 Uiso calc R 1
C C19 -0.3653(5) -0.0186(3) 0.1077(2) 0.0387(8) Uani d . 1
H H19 -0.2232 -0.0353 0.0999 0.046 Uiso calc R 1
C C20 -0.4127(4) 0.0885(2) 0.16509(19) 0.0286(6) Uani d . 1
C C21 -0.6275(5) 0.1092(3) 0.1715(2) 0.0446(9) Uani d . 1
H H21 -0.6599 0.1811 0.2091 0.054 Uiso calc R 1
C C22 -0.2391(4) 0.1756(2) 0.21582(19) 0.0279(6) Uani d . 1
H H22 -0.1035 0.1698 0.1913 0.033 Uiso calc R 1
C C23 -0.2608(4) 0.2616(2) 0.29356(18) 0.0234(6) Uani d . 1
H H23 -0.3959 0.2697 0.3183 0.028 Uiso calc R 1
C C24 -0.0794(4) 0.3451(2) 0.34256(17) 0.0202(5) Uani d . 1
H H1W -0.154(4) 0.576(2) 0.377(2) 0.038(10) Uiso d D 1
H H2W -0.037(5) 0.669(2) 0.378(2) 0.061(12) Uiso d D 1

loop_
_atom_site_aniso_label
_atom_site_aniso_U_11
_atom_site_aniso_U_22
_atom_site_aniso_U_33
_atom_site_aniso_U_12
_atom_site_aniso_U_13
_atom_site_aniso_U_23
Eu1 0.01391(7) 0.01709(7) 0.01833(7) 0.00044(4) -0.00006(4) 0.00647(5)
O1 0.0282(11) 0.0234(10) 0.0420(12) -0.0022(8) -0.0101(9) 0.0165(9)
O2 0.0209(9) 0.0156(9) 0.0245(10) -0.0010(7) -0.0019(7) 0.0078(7)
O3 0.0203(9) 0.0357(11) 0.0232(10) 0.0018(8) 0.0024(8) 0.0139(9)
O4 0.0276(11) 0.0556(14) 0.0346(12) 0.0166(10) 0.0071(9) 0.0245(11)
O5 0.0233(10) 0.0302(11) 0.0226(10) -0.0024(8) 0.0022(8) 0.0019(8)
O6 0.0232(9) 0.0210(9) 0.0171(9) -0.0003(7) 0.0001(7) 0.0040(7)
O7 0.0178(10) 0.0252(11) 0.0399(12) 0.0023(8) -0.0003(8) 0.0186(10)
N1 0.0465(16) 0.0209(13) 0.0462(16) -0.0050(11) -0.0004(13) 0.0130(12)
N2 0.0394(17) 0.057(2) 0.0477(18) 0.0121(14) 0.0140(14) 0.0066(15)
N3 0.0251(15) 0.0514(19) 0.067(2) -0.0038(13) -0.0032(14) -0.0120(16)
C1 0.0437(19) 0.0293(17) 0.0388(18) -0.0125(14) -0.0041(15) 0.0117(14)
C2 0.0381(19) 0.042(2) 0.061(2) -0.0091(15) -0.0185(17) 0.0271(18)
C3 0.047(2) 0.0285(17) 0.067(2) -0.0066(15) -0.0190(18) 0.0262(17)
C4 0.0329(16) 0.0207(14) 0.0336(16) -0.0029(12) -0.0042(13) 0.0125(12)
C5 0.0344(17) 0.0245(15) 0.0427(18) 0.0001(13) -0.0033(14) 0.0128(14)
C6 0.0254(15) 0.0235(14) 0.0368(17) 0.0000(11) -0.0055(12) 0.0119(13)
C7 0.0278(15) 0.0229(14) 0.0384(17) -0.0039(12) -0.0098(13) 0.0124(13)
C8 0.0191(13) 0.0200(13) 0.0247(14) 0.0013(10) 0.0023(10) 0.0088(11)
C9 0.058(2) 0.053(2) 0.037(2) 0.0021(19) 0.0223(18) 0.0041(17)
C10 0.063(2) 0.050(2) 0.0247(17) 0.0021(18) 0.0096(16) 0.0104(15)
C11 0.0393(18) 0.0455(19) 0.0301(17) 0.0064(15) 0.0060(14) 0.0146(15)
C12 0.0300(15) 0.0266(15) 0.0255(15) -0.0010(12) 0.0059(12) 0.0073(12)
C13 0.0327(17) 0.0409(19) 0.0364(18) 0.0052(14) 0.0035(14) 0.0065(15)
C14 0.0292(15) 0.0315(16) 0.0270(15) 0.0013(12) 0.0009(12) 0.0139(13)
C15 0.0305(16) 0.0428(18) 0.0224(15) 0.0047(13) 0.0011(12) 0.0145(13)
C16 0.0230(14) 0.0287(15) 0.0217(14) -0.0020(11) 0.0006(11) 0.0119(12)
C17 0.041(2) 0.042(2) 0.062(3) -0.0158(17) -0.0021(18) -0.0096(18)
C18 0.043(2) 0.0271(17) 0.058(2) -0.0007(15) -0.0008(17) -0.0082(16)
C19 0.0298(16) 0.0308(17) 0.0429(19) 0.0038(13) -0.0005(14) -0.0013(14)
C20 0.0249(14) 0.0256(15) 0.0288(15) 0.0011(12) -0.0005(12) 0.0030(12)
C21 0.0295(17) 0.0364(18) 0.047(2) 0.0050(14) -0.0050(15) -0.0089(15)
C22 0.0215(14) 0.0268(15) 0.0285(15) -0.0002(11) -0.0020(11) 0.0029(12)
C23 0.0189(13) 0.0251(14) 0.0239(14) -0.0009(11) -0.0017(11) 0.0072(11)
C24 0.0223(13) 0.0176(13) 0.0197(13) 0.0029(10) -0.0026(10) 0.0056(10)

loop_
_atom_type_symbol
_atom_type_description
_atom_type_scat_dispersion_real
_atom_type_scat_dispersion_imag
_atom_type_scat_source
C C 0.0033 0.0016 'International Tables Vol C Tables 4.2.6.8 and 6.1.1.4'
H H 0.0000 0.0000 'International Tables Vol C Tables 4.2.6.8 and 6.1.1.4'
N N 0.0061 0.0033 'International Tables Vol C Tables 4.2.6.8 and 6.1.1.4'
O O 0.0106 0.0060 'International Tables Vol C Tables 4.2.6.8 and 6.1.1.4'
Eu Eu -0.1578 3.6682 'International Tables Vol C Tables 4.2.6.8 and 6.1.1.4'

loop_
_geom_angle_atom_site_label_1
_geom_angle_atom_site_label_2
_geom_angle_atom_site_label_3
_geom_angle_site_symmetry_1
_geom_angle_site_symmetry_3
_geom_angle
O7 Eu1 O6 . 2_566 78.00(6)
O7 Eu1 O2 . 2_666 151.98(6)
O6 Eu1 O2 2_566 2_666 86.83(6)
O7 Eu1 O3 . . 123.43(7)
O6 Eu1 O3 2_566 . 151.83(6)
O2 Eu1 O3 2_666 . 79.62(6)
O7 Eu1 O5 . . 86.21(7)
O6 Eu1 O5 2_566 . 118.67(6)
O2 Eu1 O5 2_666 . 80.56(6)
O3 Eu1 O5 . . 83.49(6)
O7 Eu1 O1 . . 81.22(7)
O6 Eu1 O1 2_566 . 82.68(6)
O2 Eu1 O1 2_666 . 120.38(6)
O3 Eu1 O1 . . 83.09(6)
O5 Eu1 O1 . . 152.35(7)
O7 Eu1 O4 . . 71.20(6)
O6 Eu1 O4 2_566 . 146.02(6)
O2 Eu1 O4 2_666 . 127.14(6)
O3 Eu1 O4 . . 52.49(6)
O5 Eu1 O4 . . 73.82(7)
O1 Eu1 O4 . . 78.83(7)
O7 Eu1 O2 . . 129.83(6)
O6 Eu1 O2 2_566 . 78.85(6)
O2 Eu1 O2 2_666 . 68.32(6)
O3 Eu1 O2 . . 73.23(6)
O5 Eu1 O2 . . 143.72(6)
O1 Eu1 O2 . . 52.06(6)
O4 Eu1 O2 . . 110.35(6)
O7 Eu1 O6 . . 70.13(6)
O6 Eu1 O6 2_566 . 67.03(6)
O2 Eu1 O6 2_666 . 82.32(6)
O3 Eu1 O6 . . 134.06(6)
O5 Eu1 O6 . . 51.92(6)
O1 Eu1 O6 . . 141.58(6)
O4 Eu1 O6 . . 113.56(6)
O2 Eu1 O6 . . 135.93(5)
O7 Eu1 C16 . . 97.34(7)
O6 Eu1 C16 2_566 . 165.37(7)
O2 Eu1 C16 2_666 . 102.64(7)
O3 Eu1 C16 . . 26.66(7)
O5 Eu1 C16 . . 74.37(7)
O1 Eu1 C16 . . 82.90(7)
O4 Eu1 C16 . . 26.15(7)
O2 Eu1 C16 . . 94.17(7)
O6 Eu1 C16 . . 124.78(7)
O7 Eu1 C8 . . 105.64(7)
O6 Eu1 C8 2_566 . 80.82(6)
O2 Eu1 C8 2_666 . 94.85(7)
O3 Eu1 C8 . . 75.91(7)
O5 Eu1 C8 . . 159.39(7)
O1 Eu1 C8 . . 25.54(6)
O4 Eu1 C8 . . 93.76(7)
O2 Eu1 C8 . . 26.55(6)
O6 Eu1 C8 . . 147.82(6)
C16 Eu1 C8 . . 87.22(7)
O7 Eu1 C24 . . 74.91(7)
O6 Eu1 C24 2_566 . 93.43(7)
O2 Eu1 C24 2_666 . 82.74(6)
O3 Eu1 C24 . . 109.02(7)
O5 Eu1 C24 . . 25.70(6)
O1 Eu1 C24 . . 156.09(7)
O4 Eu1 C24 . . 92.15(7)
O2 Eu1 C24 . . 150.28(6)
O6 Eu1 C24 . . 26.40(6)
C16 Eu1 C24 . . 98.76(7)
C8 Eu1 C24 . . 173.90(7)
C8 O1 Eu1 . . 95.97(15)
C8 O2 Eu1 . 2_666 156.71(16)
C8 O2 Eu1 . . 91.45(14)
Eu1 O2 Eu1 2_666 . 111.68(6)
C16 O3 Eu1 . . 94.68(15)
C16 O4 Eu1 . . 91.21(16)
C24 O5 Eu1 . . 96.71(15)
C24 O6 Eu1 . 2_566 156.01(17)
C24 O6 Eu1 . . 91.00(15)
Eu1 O6 Eu1 2_566 . 112.97(6)
Eu1 O7 H1W . . 118(2)
Eu1 O7 H2W . . 127(2)
H1W O7 H2W . . 106(2)
C1 N1 C5 . . 117.9(3)
C9 N2 C13 . . 116.4(3)
C21 N3 C17 . . 116.4(3)
N1 C1 C2 . . 122.9(3)
N1 C1 H1 . . 118.5
C2 C1 H1 . . 118.5
C1 C2 C3 . . 118.8(3)
C1 C2 H2 . . 120.6
C3 C2 H2 . . 120.6
C2 C3 C4 . . 119.9(3)
C2 C3 H3 . . 120.1
C4 C3 H3 . . 120.1
C3 C4 C5 . . 116.7(3)
C3 C4 C6 . . 122.9(3)
C5 C4 C6 . . 120.3(3)
N1 C5 C4 . . 123.9(3)
N1 C5 H5 . . 118.1
C4 C5 H5 . . 118.1
C7 C6 C4 . . 126.2(3)
C7 C6 H6 . . 116.9
C4 C6 H6 . . 116.9
C6 C7 C8 . . 123.5(3)
C6 C7 H7 . . 118.2
C8 C7 H7 . . 118.2
O1 C8 O2 . . 120.3(2)
O1 C8 C7 . . 121.3(2)
O2 C8 C7 . . 118.3(2)
O1 C8 Eu1 . . 58.49(13)
O2 C8 Eu1 . . 61.99(13)
C7 C8 Eu1 . . 176.22(19)
N2 C9 C10 . . 124.8(3)
N2 C9 H9 . . 117.6
C10 C9 H9 . . 117.6
C11 C10 C9 . . 118.0(3)
C11 C10 H10 . . 121.0
C9 C10 H10 . . 121.0
C10 C11 C12 . . 119.3(3)
C10 C11 H11 . . 120.3
C12 C11 H11 . . 120.3
C11 C12 C13 . . 117.2(3)
C11 C12 C14 . . 124.8(3)
C13 C12 C14 . . 118.0(3)
N2 C13 C12 . . 124.2(3)
N2 C13 H13 . . 117.9
C12 C13 H13 . . 117.9
C15 C14 C12 . . 127.4(3)
C15 C14 H14 . . 116.3
C12 C14 H14 . . 116.3
C14 C15 C16 . . 122.7(3)
C14 C15 H15 . . 118.7
C16 C15 H15 . . 118.7
O4 C16 O3 . . 120.2(2)
O4 C16 C15 . . 119.7(2)
O3 C16 C15 . . 120.1(2)
O4 C16 Eu1 . . 62.64(14)
O3 C16 Eu1 . . 58.67(13)
C15 C16 Eu1 . . 167.40(19)
N3 C17 C18 . . 124.3(3)
N3 C17 H17 . . 117.9
C18 C17 H17 . . 117.9
C17 C18 C19 . . 118.1(3)
C17 C18 H18 . . 121.0
C19 C18 H18 . . 121.0
C18 C19 C20 . . 119.4(3)
C18 C19 H19 . . 120.3
C20 C19 H19 . . 120.3
C21 C20 C19 . . 117.5(3)
C21 C20 C22 . . 122.1(3)
C19 C20 C22 . . 120.4(3)
N3 C21 C20 . . 124.3(3)
N3 C21 H21 . . 117.9
C20 C21 H21 . . 117.9
C23 C22 C20 . . 125.1(3)
C23 C22 H22 . . 117.4
C20 C22 H22 . . 117.4
C22 C23 C24 . . 122.7(3)
C22 C23 H23 . . 118.6
C24 C23 H23 . . 118.6
O5 C24 O6 . . 119.5(2)
O5 C24 C23 . . 120.9(2)
O6 C24 C23 . . 119.6(2)
O5 C24 Eu1 . . 57.59(13)
O6 C24 Eu1 . . 62.59(13)
C23 C24 Eu1 . . 171.82(18)

loop_
_geom_bond_atom_site_label_1
_geom_bond_atom_site_label_2
_geom_bond_site_symmetry_2
_geom_bond_distance
Eu1 O7 . 2.3673(18)
Eu1 O6 2_566 2.4251(17)
Eu1 O2 2_666 2.4362(17)
Eu1 O3 . 2.4375(18)
Eu1 O5 . 2.4576(18)
Eu1 O1 . 2.4718(18)
Eu1 O4 . 2.527(2)
Eu1 O2 . 2.5467(17)
Eu1 O6 . 2.5670(17)
Eu1 C16 . 2.844(3)
Eu1 C8 . 2.884(3)
Eu1 C24 . 2.891(3)
O1 C8 . 1.250(3)
O2 C8 . 1.290(3)
O2 Eu1 2_666 2.4363(17)
O3 C16 . 1.280(3)
O4 C16 . 1.254(3)
O5 C24 . 1.262(3)
O6 C24 . 1.286(3)
O6 Eu1 2_566 2.4252(17)
O7 H1W . 0.821(17)
O7 H2W . 0.840(17)
N1 C1 . 1.331(4)
N1 C5 . 1.340(4)
N2 C9 . 1.319(5)
N2 C13 . 1.339(4)
N3 C21 . 1.339(4)
N3 C17 . 1.343(4)
C1 C2 . 1.374(4)
C1 H1 . 0.9300
C2 C3 . 1.385(4)
C2 H2 . 0.9300
C3 C4 . 1.389(4)
C3 H3 . 0.9300
C4 C5 . 1.392(4)
C4 C6 . 1.470(4)
C5 H5 . 0.9300
C6 C7 . 1.319(4)
C6 H6 . 0.9300
C7 C8 . 1.481(4)
C7 H7 . 0.9300
C9 C10 . 1.385(5)
C9 H9 . 0.9300
C10 C11 . 1.379(4)
C10 H10 . 0.9300
C11 C12 . 1.393(4)
C11 H11 . 0.9300
C12 C13 . 1.395(4)
C12 C14 . 1.467(4)
C13 H13 . 0.9300
C14 C15 . 1.331(4)
C14 H14 . 0.9300
C15 C16 . 1.479(4)
C15 H15 . 0.9300
C17 C18 . 1.373(5)
C17 H17 . 0.9300
C18 C19 . 1.388(4)
C18 H18 . 0.9300
C19 C20 . 1.389(4)
C19 H19 . 0.9300
C20 C21 . 1.388(4)
C20 C22 . 1.471(4)
C21 H21 . 0.9300
C22 C23 . 1.323(4)
C22 H22 . 0.9300
C23 C24 . 1.475(3)
C23 H23 . 0.9300

loop_
_geom_hbond_atom_site_label_D
_geom_hbond_atom_site_label_H
_geom_hbond_atom_site_label_A
_geom_hbond_site_symmetry_A
_geom_hbond_distance_DH
_geom_hbond_distance_HA
_geom_hbond_distance_DA
_geom_hbond_angle_DHA
_geom_hbond_publ_flag
O7 H1W O3 1_455 0.821(17) 1.946(17) 2.765(3) 175(3) yes
O7 H2W N1 2_676 0.840(17) 1.901(18) 2.731(3) 170(4) yes

loop_
_geom_torsion_atom_site_label_1
_geom_torsion_atom_site_label_2
_geom_torsion_atom_site_label_3
_geom_torsion_atom_site_label_4
_geom_torsion_site_symmetry_1
_geom_torsion_site_symmetry_4
_geom_torsion
O7 Eu1 O1 C8 . . 162.92(17)
O6 Eu1 O1 C8 2_566 . 84.01(16)
O2 Eu1 O1 C8 2_666 . 2.05(18)
O3 Eu1 O1 C8 . . -71.61(16)
O5 Eu1 O1 C8 . . -133.12(17)
O4 Eu1 O1 C8 . . -124.65(17)
O2 Eu1 O1 C8 . . 2.48(14)
O6 Eu1 O1 C8 . . 121.36(16)
C16 Eu1 O1 C8 . . -98.47(17)
C24 Eu1 O1 C8 . . 165.92(17)
O7 Eu1 O2 C8 . . -27.90(17)
O6 Eu1 O2 C8 2_566 . -91.77(14)
O2 Eu1 O2 C8 2_666 . 177.22(18)
O3 Eu1 O2 C8 . . 91.96(14)
O5 Eu1 O2 C8 . . 144.32(14)
O1 Eu1 O2 C8 . . -2.39(14)
O4 Eu1 O2 C8 . . 54.15(15)
O6 Eu1 O2 C8 . . -130.92(14)
C16 Eu1 O2 C8 . . 75.26(15)
C24 Eu1 O2 C8 . . -168.92(15)
O7 Eu1 O2 Eu1 . 2_666 154.88(7)
O6 Eu1 O2 Eu1 2_566 2_666 91.01(7)
O2 Eu1 O2 Eu1 2_666 2_666 -0.0020(10)
O3 Eu1 O2 Eu1 . 2_666 -85.26(7)
O5 Eu1 O2 Eu1 . 2_666 -32.89(13)
O1 Eu1 O2 Eu1 . 2_666 -179.61(11)
O4 Eu1 O2 Eu1 . 2_666 -123.06(7)
O6 Eu1 O2 Eu1 . 2_666 51.86(10)
C16 Eu1 O2 Eu1 . 2_666 -101.96(8)
C8 Eu1 O2 Eu1 . 2_666 -177.22(18)
C24 Eu1 O2 Eu1 . 2_666 13.86(16)
O7 Eu1 O3 C16 . . -13.24(18)
O6 Eu1 O3 C16 2_566 . -148.06(15)
O2 Eu1 O3 C16 2_666 . 149.39(16)
O5 Eu1 O3 C16 . . 67.84(16)
O1 Eu1 O3 C16 . . -87.92(16)
O4 Eu1 O3 C16 . . -6.73(15)
O2 Eu1 O3 C16 . . -140.30(16)
O6 Eu1 O3 C16 . . 80.88(17)
C8 Eu1 O3 C16 . . -112.87(16)
C24 Eu1 O3 C16 . . 70.87(16)
O7 Eu1 O4 C16 . . -178.89(18)
O6 Eu1 O4 C16 2_566 . 155.00(15)
O2 Eu1 O4 C16 2_666 . -23.12(19)
O3 Eu1 O4 C16 . . 6.85(15)
O5 Eu1 O4 C16 . . -87.40(17)
O1 Eu1 O4 C16 . . 96.69(17)
O2 Eu1 O4 C16 . . 54.57(18)
O6 Eu1 O4 C16 . . -121.58(16)
C8 Eu1 O4 C16 . . 75.86(17)
C24 Eu1 O4 C16 . . -105.63(17)
O7 Eu1 O5 C24 . . -62.35(15)
O6 Eu1 O5 C24 2_566 . 11.76(17)
O2 Eu1 O5 C24 2_666 . 92.86(15)
O3 Eu1 O5 C24 . . 173.37(16)
O1 Eu1 O5 C24 . . -125.21(17)
O4 Eu1 O5 C24 . . -133.86(16)
O2 Eu1 O5 C24 . . 123.63(15)
O6 Eu1 O5 C24 . . 5.27(14)
C16 Eu1 O5 C24 . . -161.07(17)
C8 Eu1 O5 C24 . . 171.41(18)
O7 Eu1 O6 C24 . . 96.04(15)
O6 Eu1 O6 C24 2_566 . -178.94(18)
O2 Eu1 O6 C24 2_666 . -89.14(14)
O3 Eu1 O6 C24 . . -21.69(17)
O5 Eu1 O6 C24 . . -5.13(13)
O1 Eu1 O6 C24 . . 140.24(14)
O4 Eu1 O6 C24 . . 38.15(15)
O2 Eu1 O6 C24 . . -136.66(14)
C16 Eu1 O6 C24 . . 10.95(17)
C8 Eu1 O6 C24 . . -176.03(15)
O7 Eu1 O6 Eu1 . 2_566 -85.01(8)
O6 Eu1 O6 Eu1 2_566 2_566 0.0
O2 Eu1 O6 Eu1 2_666 2_566 89.80(7)
O3 Eu1 O6 Eu1 . 2_566 157.25(7)
O5 Eu1 O6 Eu1 . 2_566 173.81(11)
O1 Eu1 O6 Eu1 . 2_566 -40.82(12)
O4 Eu1 O6 Eu1 . 2_566 -142.91(7)
O2 Eu1 O6 Eu1 . 2_566 42.28(11)
C16 Eu1 O6 Eu1 . 2_566 -170.11(7)
C8 Eu1 O6 Eu1 . 2_566 2.92(15)
C24 Eu1 O6 Eu1 . 2_566 178.94(18)
C5 N1 C1 C2 . . -1.1(5)
N1 C1 C2 C3 . . 1.7(5)
C1 C2 C3 C4 . . -1.4(6)
C2 C3 C4 C5 . . 0.6(5)
C2 C3 C4 C6 . . 177.3(3)
C1 N1 C5 C4 . . 0.3(5)
C3 C4 C5 N1 . . -0.1(5)
C6 C4 C5 N1 . . -176.8(3)
C3 C4 C6 C7 . . 6.0(5)
C5 C4 C6 C7 . . -177.5(3)
C4 C6 C7 C8 . . -175.9(3)
Eu1 O1 C8 O2 . . -4.5(3)
Eu1 O1 C8 C7 . . 175.6(2)
Eu1 O2 C8 O1 2_666 . 177.8(3)
Eu1 O2 C8 O1 . . 4.3(2)
Eu1 O2 C8 C7 2_666 . -2.3(6)
Eu1 O2 C8 C7 . . -175.7(2)
Eu1 O2 C8 Eu1 2_666 . 173.5(4)
C6 C7 C8 O1 . . 3.8(5)
C6 C7 C8 O2 . . -176.2(3)
O7 Eu1 C8 O1 . . -17.54(17)
O6 Eu1 C8 O1 2_566 . -92.23(16)
O2 Eu1 C8 O1 2_666 . -178.22(16)
O3 Eu1 C8 O1 . . 103.76(16)
O5 Eu1 C8 O1 . . 105.8(2)
O4 Eu1 C8 O1 . . 53.98(16)
O2 Eu1 C8 O1 . . -175.6(3)
O6 Eu1 C8 O1 . . -94.95(19)
C16 Eu1 C8 O1 . . 79.31(16)
O7 Eu1 C8 O2 . . 158.09(13)
O6 Eu1 C8 O2 2_566 . 83.39(14)
O2 Eu1 C8 O2 2_666 . -2.60(16)
O3 Eu1 C8 O2 . . -80.61(14)
O5 Eu1 C8 O2 . . -78.6(2)
O1 Eu1 C8 O2 . . 175.6(3)
O4 Eu1 C8 O2 . . -130.39(14)
O6 Eu1 C8 O2 . . 80.67(18)
C16 Eu1 C8 O2 . . -105.06(14)
C13 N2 C9 C10 . . -0.1(6)
N2 C9 C10 C11 . . 0.1(6)
C9 C10 C11 C12 . . 1.0(5)
C10 C11 C12 C13 . . -2.1(5)
C10 C11 C12 C14 . . 177.5(3)
C9 N2 C13 C12 . . -1.1(5)
C11 C12 C13 N2 . . 2.2(5)
C14 C12 C13 N2 . . -177.5(3)
C11 C12 C14 C15 . . -6.3(5)
C13 C12 C14 C15 . . 173.3(3)
C12 C14 C15 C16 . . 177.2(3)
Eu1 O4 C16 O3 . . -12.0(3)
Eu1 O4 C16 C15 . . 165.9(2)
Eu1 O3 C16 O4 . . 12.5(3)
Eu1 O3 C16 C15 . . -165.4(2)
C14 C15 C16 O4 . . -179.8(3)
C14 C15 C16 O3 . . -1.8(4)
C14 C15 C16 Eu1 . . -82.7(9)
O7 Eu1 C16 O4 . . 1.06(17)
O6 Eu1 C16 O4 2_566 . -69.3(3)
O2 Eu1 C16 O4 2_666 . 161.29(16)
O3 Eu1 C16 O4 . . -167.8(3)
O5 Eu1 C16 O4 . . 85.02(17)
O1 Eu1 C16 O4 . . -79.08(17)
O2 Eu1 C16 O4 . . -130.01(16)
O6 Eu1 C16 O4 . . 71.93(18)
C8 Eu1 C16 O4 . . -104.36(17)
C24 Eu1 C16 O4 . . 76.83(17)
O7 Eu1 C16 O3 . . 168.89(15)
O6 Eu1 C16 O3 2_566 . 98.5(3)
O2 Eu1 C16 O3 2_666 . -30.88(16)
O5 Eu1 C16 O3 . . -107.16(16)
O1 Eu1 C16 O3 . . 88.74(15)
O4 Eu1 C16 O3 . . 167.8(3)
O2 Eu1 C16 O3 . . 37.82(16)
O6 Eu1 C16 O3 . . -120.25(15)
C8 Eu1 C16 O3 . . 63.47(16)
C24 Eu1 C16 O3 . . -115.34(15)
O7 Eu1 C16 C15 . . -102.7(9)
O6 Eu1 C16 C15 2_566 . -173.1(8)
O2 Eu1 C16 C15 2_666 . 57.5(9)
O3 Eu1 C16 C15 . . 88.4(9)
O5 Eu1 C16 C15 . . -18.8(9)
O1 Eu1 C16 C15 . . 177.1(9)
O4 Eu1 C16 C15 . . -103.8(9)
O2 Eu1 C16 C15 . . 126.2(9)
O6 Eu1 C16 C15 . . -31.9(9)
C8 Eu1 C16 C15 . . 151.8(9)
C24 Eu1 C16 C15 . . -27.0(9)
C21 N3 C17 C18 . . 0.1(7)
N3 C17 C18 C19 . . -1.1(7)
C17 C18 C19 C20 . . 2.0(6)
C18 C19 C20 C21 . . -2.0(5)
C18 C19 C20 C22 . . 178.6(3)
C17 N3 C21 C20 . . -0.1(6)
C19 C20 C21 N3 . . 1.0(6)
C22 C20 C21 N3 . . -179.5(3)
C21 C20 C22 C23 . . 26.2(5)
C19 C20 C22 C23 . . -154.4(3)
C20 C22 C23 C24 . . 178.6(3)
Eu1 O5 C24 O6 . . -9.5(2)
Eu1 O5 C24 C23 . . 170.6(2)
Eu1 O6 C24 O5 2_566 . -168.5(3)
Eu1 O6 C24 O5 . . 9.1(2)
Eu1 O6 C24 C23 2_566 . 11.4(5)
Eu1 O6 C24 C23 . . -171.0(2)
Eu1 O6 C24 Eu1 2_566 . -177.6(4)
C22 C23 C24 O5 . . 16.9(4)
C22 C23 C24 O6 . . -163.0(3)
O7 Eu1 C24 O5 . . 113.73(16)
O6 Eu1 C24 O5 2_566 . -169.68(15)
O2 Eu1 C24 O5 2_666 . -83.32(15)
O3 Eu1 C24 O5 . . -6.97(17)
O1 Eu1 C24 O5 . . 110.7(2)
O4 Eu1 C24 O5 . . 43.86(15)
O2 Eu1 C24 O5 . . -96.29(18)
O6 Eu1 C24 O5 . . -170.7(2)
C16 Eu1 C24 O5 . . 18.43(16)
O7 Eu1 C24 O6 . . -75.62(14)
O6 Eu1 C24 O6 2_566 . 0.98(17)
O2 Eu1 C24 O6 2_666 . 87.34(14)
O3 Eu1 C24 O6 . . 163.69(13)
O5 Eu1 C24 O6 . . 170.7(2)
O1 Eu1 C24 O6 . . -78.7(2)
O4 Eu1 C24 O6 . . -145.49(14)
O2 Eu1 C24 O6 . . 74.36(19)
C16 Eu1 C24 O6 . . -170.92(14)
